data_1569254
loop_
_publ_author_name
'Jin, Li'
'Zhang, Guoqiang'
'Yang, Xiaoqin'
'Song, Jinyi'
'Wang, Jin'
'Liao, Qian'

_publ_section_title
;
 A synthetic cycle for iminophosphorane synthesis involving direct
 intermolecular N&#xe001;P bond formation on N<sub>2</sub>-derived
 molybdenum nitride.
;
_journal_issue 51
_journal_name_full 'Chemical communications (Cambridge, England)'
_journal_page_first 7955
_journal_page_last 7958
_journal_paper_doi 10.1039/d3cc01925j
_journal_volume 59
_journal_year 2023
_chemical_formula_moiety C18H33I3MoN2P2,NaC14H28O6,C4H8O
_chemical_formula_sum 'C36 H69 I3 Mo N2 Na O7 P2'
_chemical_formula_weight 1203.50
_chemical_properties_physical Air-sensitive,Moisture-sensitive
_space_group_crystal_system orthorhombic
_space_group_IT_number 19
_space_group_name_Hall 'P 2ac 2ab'
_space_group_name_H-M_alt 'P 21 21 21'
_atom_sites_solution_hydrogens geom
_audit_creation_method SHELXL-2014/7
_audit_update_record
;
2023-04-11 deposited with the CCDC.	2023-05-30 downloaded from the CCDC.
;
_cell_angle_alpha 90
_cell_angle_beta 90
_cell_angle_gamma 90
_cell_formula_units_Z 4
_cell_length_a 11.1871(3)
_cell_length_b 18.9167(5)
_cell_length_c 22.6936(6)
_cell_measurement_reflns_used 9840
_cell_measurement_temperature 150(2)
_cell_measurement_theta_max 66.58
_cell_measurement_theta_min 3.04
_cell_volume 4802.5(2)
_computing_cell_refinement 'Bruker SAINT'
_computing_data_collection 'Bruker APEX2'
_computing_data_reduction 'Bruker SAINT'
_computing_molecular_graphics 'Bruker SHELXTL'
_computing_publication_material 'Bruker SHELXTL'
_computing_structure_refinement 'SHELXL-2014/7 (Sheldrick, 2014)'
_computing_structure_solution 'SHELXS-97 (Sheldrick 2008)'
_diffrn_ambient_temperature 150(2)
_diffrn_measured_fraction_theta_full 0.998
_diffrn_measured_fraction_theta_max 0.997
_diffrn_measurement_device_type 'Bruker APEX-II CCD'
_diffrn_measurement_method '\f and \w scans'
_diffrn_radiation_type CuK\a
_diffrn_radiation_wavelength 1.54178
_diffrn_reflns_av_R_equivalents 0.0619
_diffrn_reflns_av_unetI/netI 0.0319
_diffrn_reflns_Laue_measured_fraction_full 0.998
_diffrn_reflns_Laue_measured_fraction_max 0.997
_diffrn_reflns_limit_h_max 13
_diffrn_reflns_limit_h_min -13
_diffrn_reflns_limit_k_max 22
_diffrn_reflns_limit_k_min -21
_diffrn_reflns_limit_l_max 27
_diffrn_reflns_limit_l_min -27
_diffrn_reflns_number 73210
_diffrn_reflns_point_group_measured_fraction_full 0.998
_diffrn_reflns_point_group_measured_fraction_max 0.998
_diffrn_reflns_theta_full 66.598
_diffrn_reflns_theta_max 66.598
_diffrn_reflns_theta_min 3.041
_exptl_absorpt_coefficient_mu 18.437
_exptl_absorpt_correction_T_max 0.7528
_exptl_absorpt_correction_T_min 0.4907
_exptl_absorpt_correction_type multi-scan
_exptl_absorpt_process_details 'SADABS; Bruker, 2000'
_exptl_crystal_colour orange
_exptl_crystal_density_diffrn 1.665
_exptl_crystal_description block
_exptl_crystal_F_000 2388
_exptl_crystal_recrystallization_method 'Re-crystallisation from solvent: THF, diethylether'
_exptl_crystal_size_max 0.120
_exptl_crystal_size_mid 0.100
_exptl_crystal_size_min 0.080
_refine_diff_density_max 0.832
_refine_diff_density_min -0.709
_refine_diff_density_rms 0.076
_refine_ls_abs_structure_details
; 
 Refined as an inversion twin. 
;
_refine_ls_abs_structure_Flack 0.026(5)
_refine_ls_extinction_method none
_refine_ls_goodness_of_fit_ref 1.032
_refine_ls_hydrogen_treatment constr
_refine_ls_matrix_type full
_refine_ls_number_parameters 507
_refine_ls_number_reflns 8405
_refine_ls_number_restraints 183
_refine_ls_restrained_S_all 1.058
_refine_ls_R_factor_all 0.0230
_refine_ls_R_factor_gt 0.0220
_refine_ls_shift/su_max 0.002
_refine_ls_shift/su_mean 0.000
_refine_ls_structure_factor_coef Fsqd
_refine_ls_weighting_details 'w=1/[\s^2^(Fo^2^)+(0.0305P)^2^+1.6459P] where P=(Fo^2^+2Fc^2^)/3'
_refine_ls_weighting_scheme calc
_refine_ls_wR_factor_gt 0.0557
_refine_ls_wR_factor_ref 0.0561
_reflns_Friedel_coverage 0.797
_reflns_Friedel_fraction_full 0.999
_reflns_Friedel_fraction_max 0.999
_reflns_number_gt 8206
_reflns_number_total 8405
_reflns_threshold_expression 'I > 2\s(I)'
_cod_data_source_file d3cc01925j2.cif
_cod_data_source_block MoI3Na
_cod_depositor_comments 'Adding full bibliography for 1569251--1569256.cif.'
_cod_database_code 1569254
_shelx_shelxl_version_number 2014/7
_shelx_space_group_comment
; 
The symmetry employed for this shelxl refinement is uniquely defined 
by the following loop, which should always be used as a source of 
symmetry information in preference to the above space-group names. 
They are only intended as comments. 
;
_shelx_estimated_absorpt_t_min 0.216
_shelx_estimated_absorpt_t_max 0.320

loop_
_space_group_symop_operation_xyz
'x, y, z'
'-x+1/2, -y, z+1/2'
'-x, y+1/2, -z+1/2'
'x+1/2, -y+1/2, -z'

loop_
_atom_site_label
_atom_site_type_symbol
_atom_site_fract_x
_atom_site_fract_y
_atom_site_fract_z
_atom_site_U_iso_or_equiv
_atom_site_adp_type
_atom_site_occupancy
_atom_site_site_symmetry_order
_atom_site_calc_flag
_atom_site_refinement_flags_posn
_atom_site_refinement_flags_adp
_atom_site_refinement_flags_occupancy
_atom_site_disorder_assembly
_atom_site_disorder_group
I1 I 0.53802(3) 0.77268(2) 0.37414(2) 0.02900(8) Uani 1 1 d . . . . .
I2 I 0.49786(3) 0.90610(2) 0.23975(2) 0.03198(8) Uani 1 1 d . . . . .
I3 I 0.73547(3) 0.78569(2) 0.14889(2) 0.03085(8) Uani 1 1 d . . . . .
Mo1 Mo 0.63564(3) 0.78012(2) 0.26150(2) 0.01915(8) Uani 1 1 d . . . . .
P1 P 0.82926(11) 0.82962(6) 0.30260(5) 0.0236(2) Uani 1 1 d . . . . .
P2 P 0.49413(11) 0.68208(6) 0.23029(5) 0.0238(2) Uani 1 1 d . . . . .
N2 N 0.5701(4) 0.6105(2) 0.25399(18) 0.0252(9) Uani 1 1 d . . . . .
H2A H 0.5363 0.5686 0.2526 0.030 Uiso 1 1 calc R U . . .
C1 C 0.7355(4) 0.6857(2) 0.28226(19) 0.0204(9) Uani 1 1 d . . . . .
C6 C 0.6874(4) 0.6175(2) 0.2760(2) 0.0208(9) Uani 1 1 d . . . . .
N1 N 0.9069(4) 0.7546(2) 0.31464(19) 0.0273(9) Uani 1 1 d . . . . .
H1A H 0.9812 0.7568 0.3273 0.033 Uiso 1 1 calc R U . . .
C5 C 0.7499(4) 0.5563(2) 0.2914(2) 0.0236(9) Uani 1 1 d . . . . .
H5A H 0.7129 0.5113 0.2882 0.028 Uiso 1 1 calc R U . . .
C13 C 0.3490(5) 0.6733(3) 0.2680(3) 0.0393(13) Uani 1 1 d . . . . .
H13A H 0.3699 0.6765 0.3108 0.047 Uiso 1 1 calc R U . . .
C4 C 0.8661(5) 0.5621(3) 0.3112(2) 0.0288(11) Uani 1 1 d . . . . .
H4A H 0.9099 0.5205 0.3205 0.035 Uiso 1 1 calc R U . . .
C3 C 0.9197(4) 0.6279(3) 0.3177(2) 0.0262(10) Uani 1 1 d . . . . .
H3A H 1.0002 0.6316 0.3308 0.031 Uiso 1 1 calc R U . . .
C16 C 0.4744(5) 0.6674(3) 0.1499(3) 0.0354(12) Uani 1 1 d . . . . .
H16A H 0.5571 0.6684 0.1331 0.042 Uiso 1 1 calc R U . . .
C2 C 0.8534(4) 0.6886(2) 0.3046(2) 0.0215(9) Uani 1 1 d . . . . .
C7 C 0.8200(5) 0.8737(3) 0.3754(3) 0.0340(12) Uani 1 1 d . . . . .
H7A H 0.7753 0.8400 0.4012 0.041 Uiso 1 1 calc R U . . .
C9 C 0.7434(6) 0.9400(3) 0.3730(3) 0.0461(15) Uani 1 1 d . . . . .
H9A H 0.6684 0.9295 0.3525 0.069 Uiso 1 1 calc R U . . .
H9B H 0.7258 0.9559 0.4132 0.069 Uiso 1 1 calc R U . . .
H9C H 0.7865 0.9772 0.3519 0.069 Uiso 1 1 calc R U . . .
C11 C 1.0559(5) 0.8904(3) 0.2711(3) 0.0417(14) Uani 1 1 d . . . . .
H11A H 1.0896 0.8450 0.2836 0.063 Uiso 1 1 calc R U . . .
H11B H 1.1030 0.9094 0.2383 0.063 Uiso 1 1 calc R U . . .
H11C H 1.0579 0.9237 0.3042 0.063 Uiso 1 1 calc R U . . .
C17 C 0.4092(7) 0.7285(4) 0.1203(3) 0.0566(18) Uani 1 1 d . . . . .
H17A H 0.4445 0.7733 0.1330 0.085 Uiso 1 1 calc R U . . .
H17B H 0.4166 0.7241 0.0774 0.085 Uiso 1 1 calc R U . . .
H17C H 0.3245 0.7273 0.1313 0.085 Uiso 1 1 calc R U . . .
O7 O 0.7615(7) 0.3863(3) 0.4701(3) 0.087(2) Uani 1 1 d . U . . .
C33 C 0.806(5) 0.331(4) 0.493(4) 0.086(4) Uani 0.272(13) 1 d D U P A 1
H33A H 0.7580 0.2894 0.4824 0.103 Uiso 0.272(13) 1 calc R U P A 1
H33B H 0.8047 0.3358 0.5369 0.103 Uiso 0.272(13) 1 calc R U P A 1
C34 C 0.931(4) 0.321(2) 0.473(2) 0.090(4) Uani 0.272(13) 1 d D U P A 1
H34A H 0.9837 0.3133 0.5078 0.108 Uiso 0.272(13) 1 calc R U P A 1
H34B H 0.9359 0.2792 0.4474 0.108 Uiso 0.272(13) 1 calc R U P A 1
C35 C 0.969(3) 0.3821(19) 0.4422(17) 0.091(4) Uani 0.272(13) 1 d D U P A 1
H35A H 0.9861 0.3702 0.4006 0.109 Uiso 0.272(13) 1 calc R U P A 1
H35B H 1.0416 0.4022 0.4603 0.109 Uiso 0.272(13) 1 calc R U P A 1
C36 C 0.872(4) 0.4317(19) 0.4456(18) 0.089(4) Uani 0.272(13) 1 d D U P A 1
H36A H 0.8537 0.4516 0.4062 0.107 Uiso 0.272(13) 1 calc R U P A 1
H36B H 0.8917 0.4709 0.4728 0.107 Uiso 0.272(13) 1 calc R U P A 1
C33' C 0.8325(19) 0.3284(14) 0.4924(13) 0.084(3) Uani 0.728(13) 1 d D U P A 2
H33C H 0.7874 0.2835 0.4897 0.101 Uiso 0.728(13) 1 calc R U P A 2
H33D H 0.8541 0.3367 0.5341 0.101 Uiso 0.728(13) 1 calc R U P A 2
C34' C 0.9419(18) 0.3251(10) 0.4552(7) 0.091(3) Uani 0.728(13) 1 d D U P A 2
H34C H 1.0070 0.3535 0.4728 0.109 Uiso 0.728(13) 1 calc R U P A 2
H34D H 0.9696 0.2756 0.4508 0.109 Uiso 0.728(13) 1 calc R U P A 2
C35' C 0.9071(15) 0.3532(9) 0.4003(6) 0.091(3) Uani 0.728(13) 1 d D U P A 2
H35C H 0.8885 0.3146 0.3724 0.109 Uiso 0.728(13) 1 calc R U P A 2
H35D H 0.9725 0.3822 0.3835 0.109 Uiso 0.728(13) 1 calc R U P A 2
C36' C 0.8017(14) 0.3967(7) 0.4101(5) 0.077(3) Uani 0.728(13) 1 d D U P A 2
H36C H 0.8213 0.4472 0.4035 0.092 Uiso 0.728(13) 1 calc R U P A 2
H36D H 0.7376 0.3831 0.3822 0.092 Uiso 0.728(13) 1 calc R U P A 2
C10 C 0.9281(5) 0.8798(3) 0.2514(3) 0.0347(12) Uani 1 1 d . . . . .
H10A H 0.9337 0.8497 0.2153 0.042 Uiso 1 1 calc R U . . .
C12 C 0.8676(5) 0.9478(3) 0.2311(3) 0.0431(15) Uani 1 1 d . . . . .
H12A H 0.7853 0.9375 0.2189 0.065 Uiso 1 1 calc R U . . .
H12B H 0.8667 0.9820 0.2635 0.065 Uiso 1 1 calc R U . . .
H12C H 0.9118 0.9677 0.1977 0.065 Uiso 1 1 calc R U . . .
C15 C 0.2860(6) 0.6035(4) 0.2628(4) 0.0534(17) Uani 1 1 d . . . . .
H15A H 0.3431 0.5651 0.2695 0.080 Uiso 1 1 calc R U . . .
H15B H 0.2220 0.6009 0.2922 0.080 Uiso 1 1 calc R U . . .
H15C H 0.2517 0.5990 0.2232 0.080 Uiso 1 1 calc R U . . .
C18 C 0.4229(6) 0.5961(4) 0.1314(3) 0.0478(15) Uani 1 1 d . . . . .
H18A H 0.4668 0.5581 0.1513 0.072 Uiso 1 1 calc R U . . .
H18B H 0.3383 0.5938 0.1426 0.072 Uiso 1 1 calc R U . . .
H18C H 0.4304 0.5906 0.0887 0.072 Uiso 1 1 calc R U . . .
C14 C 0.2662(6) 0.7352(4) 0.2581(4) 0.060(2) Uani 1 1 d . . . . .
H14A H 0.3112 0.7794 0.2619 0.090 Uiso 1 1 calc R U . . .
H14B H 0.2317 0.7322 0.2185 0.090 Uiso 1 1 calc R U . . .
H14C H 0.2020 0.7342 0.2874 0.090 Uiso 1 1 calc R U . . .
C8 C 0.9374(6) 0.8874(4) 0.4069(3) 0.0494(16) Uani 1 1 d . . . . .
H8A H 0.9848 0.8438 0.4078 0.074 Uiso 1 1 calc R U . . .
H8B H 0.9820 0.9243 0.3860 0.074 Uiso 1 1 calc R U . . .
H8C H 0.9213 0.9029 0.4474 0.074 Uiso 1 1 calc R U . . .
Na1 Na 0.6305(2) 0.46228(13) 0.51609(9) 0.0406(5) Uani 1 1 d D . . . .
O2 O 0.4347(5) 0.4704(3) 0.4748(2) 0.0652(15) Uani 1 1 d . . . . .
O3 O 0.5007(6) 0.3824(3) 0.5653(2) 0.0610(13) Uani 1 1 d . . . . .
O4 O 0.6529(5) 0.4738(3) 0.6202(2) 0.0529(11) Uani 1 1 d . . . . .
O5 O 0.7618(5) 0.5591(3) 0.5389(2) 0.0636(14) Uani 1 1 d . . . . .
O6 O 0.6302(6) 0.5425(4) 0.4385(3) 0.0775(18) Uani 1 1 d . . . . .
C23 C 0.3747(6) 0.4049(5) 0.4817(4) 0.075(3) Uani 1 1 d D . . . .
H23A H 0.4123 0.3684 0.4565 0.089 Uiso 1 1 calc R U . . .
H23B H 0.2899 0.4097 0.4700 0.089 Uiso 1 1 calc R U . . .
C24 C 0.3835(8) 0.3837(5) 0.5462(5) 0.072(3) Uani 1 1 d . . . . .
H24A H 0.3375 0.4176 0.5705 0.086 Uiso 1 1 calc R U . . .
H24B H 0.3477 0.3363 0.5516 0.086 Uiso 1 1 calc R U . . .
C25 C 0.5126(9) 0.3800(4) 0.6271(4) 0.065(2) Uani 1 1 d . . . . .
H25A H 0.5011 0.3308 0.6408 0.078 Uiso 1 1 calc R U . . .
H25B H 0.4498 0.4096 0.6454 0.078 Uiso 1 1 calc R U . . .
C26 C 0.6336(8) 0.4059(4) 0.6464(3) 0.0593(19) Uani 1 1 d D . . . .
H26A H 0.6367 0.4097 0.6899 0.071 Uiso 1 1 calc R U . . .
H26B H 0.6964 0.3725 0.6335 0.071 Uiso 1 1 calc R U . . .
C27 C 0.7681(8) 0.5008(5) 0.6329(3) 0.065(2) Uani 1 1 d D . . . .
H27A H 0.8304 0.4668 0.6204 0.077 Uiso 1 1 calc R U . . .
H27B H 0.7768 0.5094 0.6757 0.077 Uiso 1 1 calc R U . . .
C28 C 0.7804(8) 0.5694(5) 0.5992(4) 0.065(2) Uani 1 1 d . . . . .
H28A H 0.7216 0.6040 0.6143 0.078 Uiso 1 1 calc R U . . .
H28B H 0.8614 0.5891 0.6056 0.078 Uiso 1 1 calc R U . . .
C29 C 0.7299(9) 0.6196(5) 0.5064(5) 0.083(3) Uani 1 1 d . . . . .
H29A H 0.7948 0.6551 0.5088 0.099 Uiso 1 1 calc R U . . .
H29B H 0.6565 0.6408 0.5232 0.099 Uiso 1 1 calc R U . . .
C30 C 0.7088(9) 0.5997(5) 0.4433(4) 0.072(2) Uani 1 1 d . . . . .
H30A H 0.6753 0.6407 0.4219 0.087 Uiso 1 1 calc R U . . .
H30B H 0.7860 0.5872 0.4247 0.087 Uiso 1 1 calc R U . . .
C31 C 0.5212(9) 0.5583(5) 0.4139(3) 0.073(3) Uani 1 1 d . . . . .
H31A H 0.5318 0.5732 0.3724 0.088 Uiso 1 1 calc R U . . .
H31B H 0.4829 0.5975 0.4358 0.088 Uiso 1 1 calc R U . . .
C32 C 0.4414(9) 0.4910(6) 0.4169(3) 0.075(3) Uani 1 1 d . . . . .
H32A H 0.3605 0.5015 0.4015 0.090 Uiso 1 1 calc R U . . .
H32B H 0.4767 0.4527 0.3927 0.090 Uiso 1 1 calc R U . . .
O1 O 0.0988(4) 0.7264(3) 0.4114(2) 0.0557(11) Uani 1 1 d . U . . .
C19 C 0.0136(7) 0.6980(4) 0.4518(3) 0.0549(14) Uani 1 1 d . U . . .
H19A H -0.0656 0.6938 0.4327 0.066 Uiso 1 1 calc R U . . .
H19B H 0.0058 0.7293 0.4866 0.066 Uiso 1 1 calc R U . . .
C20 C 0.0582(9) 0.6257(6) 0.4705(4) 0.0753(18) Uani 1 1 d . U . . .
H20A H 0.0433 0.6172 0.5129 0.090 Uiso 1 1 calc R U . . .
H20B H 0.0199 0.5877 0.4472 0.090 Uiso 1 1 calc R U . . .
C21 C 0.1872(10) 0.6304(7) 0.4579(6) 0.099(2) Uani 1 1 d . U . . .
H21A H 0.2331 0.6310 0.4952 0.119 Uiso 1 1 calc R U . . .
H21B H 0.2131 0.5888 0.4346 0.119 Uiso 1 1 calc R U . . .
C22 C 0.2090(8) 0.6936(6) 0.4256(5) 0.085(2) Uani 1 1 d . U . . .
H22A H 0.2585 0.7263 0.4494 0.102 Uiso 1 1 calc R U . . .
H22B H 0.2533 0.6824 0.3890 0.102 Uiso 1 1 calc R U . . .

loop_
_atom_site_aniso_label
_atom_site_aniso_U_11
_atom_site_aniso_U_22
_atom_site_aniso_U_33
_atom_site_aniso_U_23
_atom_site_aniso_U_13
_atom_site_aniso_U_12
I1 0.03002(16) 0.03145(16) 0.02554(14) 0.00118(12) 0.00572(12) 0.00034(12)
I2 0.03342(16) 0.02489(15) 0.03764(16) 0.00690(12) 0.00048(14) 0.00982(13)
I3 0.03656(17) 0.03213(17) 0.02386(14) 0.00277(12) 0.00397(12) -0.00096(14)
Mo1 0.01872(16) 0.01714(16) 0.02160(16) 0.00190(13) -0.00027(13) 0.00178(12)
P1 0.0220(6) 0.0190(6) 0.0298(6) 0.0017(4) -0.0035(5) -0.0012(4)
P2 0.0194(5) 0.0226(5) 0.0293(6) 0.0001(4) -0.0026(5) 0.0002(4)
N2 0.025(2) 0.0198(19) 0.031(2) 0.0015(16) -0.0056(17) -0.0016(15)
C1 0.021(2) 0.020(2) 0.0195(19) 0.0042(16) -0.0009(18) 0.0010(18)
C6 0.021(2) 0.022(2) 0.020(2) 0.0000(17) 0.0028(17) 0.0014(17)
N1 0.023(2) 0.024(2) 0.035(2) 0.0007(16) -0.0097(18) -0.0006(16)
C5 0.027(2) 0.017(2) 0.027(2) -0.0017(17) 0.0036(19) 0.0009(19)
C13 0.024(3) 0.033(3) 0.060(4) 0.002(3) 0.009(3) 0.001(2)
C4 0.029(3) 0.023(2) 0.034(3) 0.001(2) 0.000(2) 0.006(2)
C3 0.020(2) 0.027(2) 0.032(3) 0.002(2) 0.000(2) 0.0026(19)
C16 0.037(3) 0.037(3) 0.033(3) 0.002(2) -0.011(2) -0.006(2)
C2 0.022(2) 0.023(2) 0.020(2) 0.0007(17) -0.0007(18) -0.0014(18)
C7 0.037(3) 0.030(3) 0.035(3) -0.010(2) -0.007(2) -0.002(2)
C9 0.050(4) 0.037(3) 0.051(3) -0.019(3) -0.004(3) 0.005(3)
C11 0.030(3) 0.038(3) 0.057(4) 0.009(3) 0.000(3) -0.004(2)
C17 0.062(4) 0.055(4) 0.053(4) 0.010(3) -0.032(3) 0.001(3)
O7 0.114(5) 0.084(4) 0.062(3) 0.028(3) 0.042(3) 0.039(3)
C33 0.108(8) 0.089(7) 0.061(7) 0.021(6) 0.028(7) 0.041(7)
C34 0.104(7) 0.101(7) 0.064(7) 0.017(7) 0.026(7) 0.037(6)
C35 0.104(8) 0.102(8) 0.067(8) 0.008(7) 0.034(7) 0.032(7)
C36 0.110(8) 0.093(7) 0.065(7) 0.017(7) 0.034(7) 0.031(7)
C33' 0.108(8) 0.086(6) 0.060(5) 0.019(5) 0.026(6) 0.043(6)
C34' 0.105(7) 0.101(6) 0.066(6) 0.020(6) 0.028(6) 0.040(5)
C35' 0.098(6) 0.109(6) 0.064(5) 0.014(5) 0.027(5) 0.034(6)
C36' 0.107(7) 0.077(6) 0.046(5) 0.021(4) 0.031(5) 0.031(5)
C10 0.029(3) 0.030(3) 0.044(3) 0.005(2) 0.003(2) -0.002(2)
C12 0.035(3) 0.033(3) 0.061(4) 0.019(3) 0.000(3) -0.005(2)
C15 0.038(3) 0.042(3) 0.079(5) -0.006(3) 0.014(3) -0.007(3)
C18 0.051(4) 0.048(4) 0.044(3) -0.007(3) -0.013(3) -0.012(3)
C14 0.028(3) 0.044(4) 0.109(6) 0.004(4) 0.012(4) 0.008(3)
C8 0.043(4) 0.061(4) 0.045(3) -0.018(3) -0.011(3) -0.004(3)
Na1 0.0412(13) 0.0502(13) 0.0304(10) 0.0038(10) 0.0035(9) -0.0005(10)
O2 0.063(3) 0.089(4) 0.043(3) -0.013(3) -0.007(2) -0.003(3)
O3 0.066(3) 0.057(3) 0.060(3) -0.008(2) 0.010(3) -0.009(3)
O4 0.054(3) 0.059(3) 0.046(2) 0.005(2) -0.008(2) -0.001(2)
O5 0.063(3) 0.074(4) 0.054(3) -0.002(2) 0.009(3) -0.013(3)
O6 0.078(4) 0.080(4) 0.075(4) 0.029(3) -0.001(3) 0.005(3)
C23 0.076(6) 0.083(6) 0.065(5) -0.030(5) -0.008(4) -0.031(5)
C24 0.054(5) 0.056(5) 0.105(7) -0.016(5) 0.003(5) -0.018(4)
C25 0.078(6) 0.058(4) 0.060(4) 0.019(4) 0.022(4) 0.000(4)
C26 0.084(6) 0.054(4) 0.040(3) 0.019(3) -0.009(4) 0.015(4)
C27 0.055(5) 0.085(5) 0.054(4) -0.007(4) -0.020(4) 0.001(4)
C28 0.050(4) 0.086(6) 0.059(4) -0.006(4) -0.007(4) -0.026(4)
C29 0.073(6) 0.058(5) 0.117(8) 0.008(5) 0.056(6) -0.008(4)
C30 0.088(6) 0.056(5) 0.073(5) 0.028(4) 0.002(5) -0.006(4)
C31 0.082(6) 0.104(7) 0.033(3) 0.025(4) -0.002(4) 0.029(5)
C32 0.067(5) 0.123(8) 0.036(3) -0.015(4) -0.017(4) 0.018(5)
O1 0.034(2) 0.085(3) 0.049(2) 0.001(2) 0.0022(18) -0.007(2)
C19 0.047(3) 0.083(4) 0.035(3) 0.006(3) 0.003(2) 0.001(3)
C20 0.067(4) 0.101(4) 0.059(4) 0.021(3) 0.006(3) 0.014(3)
C21 0.071(4) 0.127(5) 0.100(5) 0.030(4) 0.005(4) 0.024(4)
C22 0.047(3) 0.111(5) 0.097(4) 0.005(4) 0.005(3) 0.003(3)

loop_
_atom_type_symbol
_atom_type_description
_atom_type_scat_dispersion_real
_atom_type_scat_dispersion_imag
_atom_type_scat_source
C C 0.0181 0.0091 'International Tables Vol C Tables 4.2.6.8 and 6.1.1.4'
H H 0.0000 0.0000 'International Tables Vol C Tables 4.2.6.8 and 6.1.1.4'
I I -0.3257 6.8362 'International Tables Vol C Tables 4.2.6.8 and 6.1.1.4'
Mo Mo -0.0483 2.7339 'International Tables Vol C Tables 4.2.6.8 and 6.1.1.4'
N N 0.0311 0.0180 'International Tables Vol C Tables 4.2.6.8 and 6.1.1.4'
Na Na 0.1353 0.1239 'International Tables Vol C Tables 4.2.6.8 and 6.1.1.4'
O O 0.0492 0.0322 'International Tables Vol C Tables 4.2.6.8 and 6.1.1.4'
P P 0.2955 0.4335 'International Tables Vol C Tables 4.2.6.8 and 6.1.1.4'

loop_
_geom_angle_atom_site_label_1
_geom_angle_atom_site_label_2
_geom_angle_atom_site_label_3
_geom_angle
_geom_angle_site_symmetry_1
_geom_angle_site_symmetry_3
_geom_angle_publ_flag
C1 Mo1 P1 77.47(13) . . ?
C1 Mo1 P2 77.27(13) . . ?
P1 Mo1 P2 154.73(4) . . ?
C1 Mo1 I1 87.76(12) . . ?
P1 Mo1 I1 90.91(3) . . ?
P2 Mo1 I1 88.55(3) . . ?
C1 Mo1 I3 91.37(12) . . ?
P1 Mo1 I3 88.91(3) . . ?
P2 Mo1 I3 91.24(3) . . ?
I1 Mo1 I3 179.129(17) . . ?
C1 Mo1 I2 177.14(12) . . ?
P1 Mo1 I2 102.38(3) . . ?
P2 Mo1 I2 102.88(3) . . ?
I1 Mo1 I2 89.385(13) . . ?
I3 Mo1 I2 91.486(14) . . ?
N1 P1 C7 105.3(2) . . ?
N1 P1 C10 103.0(2) . . ?
C7 P1 C10 111.1(3) . . ?
N1 P1 Mo1 100.85(15) . . ?
C7 P1 Mo1 116.47(19) . . ?
C10 P1 Mo1 117.73(19) . . ?
N2 P2 C13 102.9(2) . . ?
N2 P2 C16 104.7(2) . . ?
C13 P2 C16 109.8(3) . . ?
N2 P2 Mo1 100.55(15) . . ?
C13 P2 Mo1 119.1(2) . . ?
C16 P2 Mo1 117.17(18) . . ?
C6 N2 P2 120.5(3) . . ?
C6 N2 H2A 119.8 . . ?
P2 N2 H2A 119.8 . . ?
C6 C1 C2 115.4(4) . . ?
C6 C1 Mo1 122.6(3) . . ?
C2 C1 Mo1 121.9(3) . . ?
C5 C6 C1 123.0(4) . . ?
C5 C6 N2 118.5(4) . . ?
C1 C6 N2 118.5(4) . . ?
C2 N1 P1 120.2(3) . . ?
C2 N1 H1A 119.9 . . ?
P1 N1 H1A 119.9 . . ?
C4 C5 C6 119.2(4) . . ?
C4 C5 H5A 120.4 . . ?
C6 C5 H5A 120.4 . . ?
C15 C13 C14 112.5(5) . . ?
C15 C13 P2 117.2(4) . . ?
C14 C13 P2 113.7(5) . . ?
C15 C13 H13A 103.9 . . ?
C14 C13 H13A 103.9 . . ?
P2 C13 H13A 103.9 . . ?
C5 C4 C3 120.8(5) . . ?
C5 C4 H4A 119.6 . . ?
C3 C4 H4A 119.6 . . ?
C4 C3 C2 118.9(5) . . ?
C4 C3 H3A 120.5 . . ?
C2 C3 H3A 120.5 . . ?
C17 C16 C18 111.6(5) . . ?
C17 C16 P2 112.1(5) . . ?
C18 C16 P2 116.5(4) . . ?
C17 C16 H16A 105.2 . . ?
C18 C16 H16A 105.2 . . ?
P2 C16 H16A 105.2 . . ?
C3 C2 N1 118.0(4) . . ?
C3 C2 C1 122.6(4) . . ?
N1 C2 C1 119.4(4) . . ?
C8 C7 C9 111.3(5) . . ?
C8 C7 P1 116.6(4) . . ?
C9 C7 P1 111.8(4) . . ?
C8 C7 H7A 105.3 . . ?
C9 C7 H7A 105.3 . . ?
P1 C7 H7A 105.3 . . ?
C7 C9 H9A 109.5 . . ?
C7 C9 H9B 109.5 . . ?
H9A C9 H9B 109.5 . . ?
C7 C9 H9C 109.5 . . ?
H9A C9 H9C 109.5 . . ?
H9B C9 H9C 109.5 . . ?
C10 C11 H11A 109.5 . . ?
C10 C11 H11B 109.5 . . ?
H11A C11 H11B 109.5 . . ?
C10 C11 H11C 109.5 . . ?
H11A C11 H11C 109.5 . . ?
H11B C11 H11C 109.5 . . ?
C16 C17 H17A 109.5 . . ?
C16 C17 H17B 109.5 . . ?
H17A C17 H17B 109.5 . . ?
C16 C17 H17C 109.5 . . ?
H17A C17 H17C 109.5 . . ?
H17B C17 H17C 109.5 . . ?
C33' O7 C36' 105.2(11) . . ?
C33 O7 C36 106(3) . . ?
C33 O7 Na1 125(3) . . ?
C33' O7 Na1 131.6(11) . . ?
C36' O7 Na1 122.6(6) . . ?
C36 O7 Na1 108.3(12) . . ?
O7 C33 C34 110(3) . . ?
O7 C33 H33A 109.6 . . ?
C34 C33 H33A 109.6 . . ?
O7 C33 H33B 109.6 . . ?
C34 C33 H33B 109.6 . . ?
H33A C33 H33B 108.1 . . ?
C35 C34 C33 109(3) . . ?
C35 C34 H34A 109.8 . . ?
C33 C34 H34A 109.8 . . ?
C35 C34 H34B 109.8 . . ?
C33 C34 H34B 109.8 . . ?
H34A C34 H34B 108.3 . . ?
C34 C35 C36 106(2) . . ?
C34 C35 H35A 110.5 . . ?
C36 C35 H35A 110.5 . . ?
C34 C35 H35B 110.5 . . ?
C36 C35 H35B 110.5 . . ?
H35A C35 H35B 108.6 . . ?
C35 C36 O7 104(2) . . ?
C35 C36 H36A 110.9 . . ?
O7 C36 H36A 110.9 . . ?
C35 C36 H36B 110.9 . . ?
O7 C36 H36B 110.9 . . ?
H36A C36 H36B 108.9 . . ?
O7 C33' C34' 106.6(13) . . ?
O7 C33' H33C 110.4 . . ?
C34' C33' H33C 110.4 . . ?
O7 C33' H33D 110.4 . . ?
C34' C33' H33D 110.4 . . ?
H33C C33' H33D 108.6 . . ?
C35' C34' C33' 105.0(15) . . ?
C35' C34' H34C 110.7 . . ?
C33' C34' H34C 110.7 . . ?
C35' C34' H34D 110.7 . . ?
C33' C34' H34D 110.7 . . ?
H34C C34' H34D 108.8 . . ?
C34' C35' C36' 107.6(11) . . ?
C34' C35' H35C 110.2 . . ?
C36' C35' H35C 110.2 . . ?
C34' C35' H35D 110.2 . . ?
C36' C35' H35D 110.2 . . ?
H35C C35' H35D 108.5 . . ?
O7 C36' C35' 108.5(10) . . ?
O7 C36' H36C 110.0 . . ?
C35' C36' H36C 110.0 . . ?
O7 C36' H36D 110.0 . . ?
C35' C36' H36D 110.0 . . ?
H36C C36' H36D 108.4 . . ?
C11 C10 C12 113.4(5) . . ?
C11 C10 P1 116.4(4) . . ?
C12 C10 P1 110.8(4) . . ?
C11 C10 H10A 105.0 . . ?
C12 C10 H10A 105.0 . . ?
P1 C10 H10A 105.0 . . ?
C10 C12 H12A 109.5 . . ?
C10 C12 H12B 109.5 . . ?
H12A C12 H12B 109.5 . . ?
C10 C12 H12C 109.5 . . ?
H12A C12 H12C 109.5 . . ?
H12B C12 H12C 109.5 . . ?
C13 C15 H15A 109.5 . . ?
C13 C15 H15B 109.5 . . ?
H15A C15 H15B 109.5 . . ?
C13 C15 H15C 109.5 . . ?
H15A C15 H15C 109.5 . . ?
H15B C15 H15C 109.5 . . ?
C16 C18 H18A 109.5 . . ?
C16 C18 H18B 109.5 . . ?
H18A C18 H18B 109.5 . . ?
C16 C18 H18C 109.5 . . ?
H18A C18 H18C 109.5 . . ?
H18B C18 H18C 109.5 . . ?
C13 C14 H14A 109.5 . . ?
C13 C14 H14B 109.5 . . ?
H14A C14 H14B 109.5 . . ?
C13 C14 H14C 109.5 . . ?
H14A C14 H14C 109.5 . . ?
H14B C14 H14C 109.5 . . ?
C7 C8 H8A 109.5 . . ?
C7 C8 H8B 109.5 . . ?
H8A C8 H8B 109.5 . . ?
C7 C8 H8C 109.5 . . ?
H8A C8 H8C 109.5 . . ?
H8B C8 H8C 109.5 . . ?
O7 Na1 O6 93.7(2) . . ?
O7 Na1 O3 101.9(2) . . ?
O6 Na1 O3 140.4(3) . . ?
O7 Na1 O4 116.0(2) . . ?
O6 Na1 O4 133.7(2) . . ?
O3 Na1 O4 69.93(19) . . ?
O7 Na1 O2 116.5(3) . . ?
O6 Na1 O2 70.1(2) . . ?
O3 Na1 O2 70.4(2) . . ?
O4 Na1 O2 118.7(2) . . ?
O7 Na1 O5 100.6(3) . . ?
O6 Na1 O5 70.5(2) . . ?
O3 Na1 O5 139.2(2) . . ?
O4 Na1 O5 69.68(19) . . ?
O2 Na1 O5 126.6(2) . . ?
C32 O2 C23 112.3(7) . . ?
C32 O2 Na1 110.1(5) . . ?
C23 O2 Na1 109.5(5) . . ?
C24 O3 C25 113.7(7) . . ?
C24 O3 Na1 115.0(5) . . ?
C25 O3 Na1 115.6(5) . . ?
C27 O4 C26 112.2(6) . . ?
C27 O4 Na1 109.3(4) . . ?
C26 O4 Na1 108.2(4) . . ?
C28 O5 C29 115.9(7) . . ?
C28 O5 Na1 114.1(5) . . ?
C29 O5 Na1 110.6(6) . . ?
C31 O6 C30 114.9(7) . . ?
C31 O6 Na1 116.8(5) . . ?
C30 O6 Na1 116.4(5) . . ?
O2 C23 C24 107.9(6) . . ?
O2 C23 H23A 110.1 . . ?
C24 C23 H23A 110.1 . . ?
O2 C23 H23B 110.1 . . ?
C24 C23 H23B 110.1 . . ?
H23A C23 H23B 108.4 . . ?
O3 C24 C23 111.6(7) . . ?
O3 C24 H24A 109.3 . . ?
C23 C24 H24A 109.3 . . ?
O3 C24 H24B 109.3 . . ?
C23 C24 H24B 109.3 . . ?
H24A C24 H24B 108.0 . . ?
O3 C25 C26 111.3(6) . . ?
O3 C25 H25A 109.4 . . ?
C26 C25 H25A 109.4 . . ?
O3 C25 H25B 109.4 . . ?
C26 C25 H25B 109.4 . . ?
H25A C25 H25B 108.0 . . ?
O4 C26 C25 107.9(5) . . ?
O4 C26 H26A 110.1 . . ?
C25 C26 H26A 110.1 . . ?
O4 C26 H26B 110.1 . . ?
C25 C26 H26B 110.1 . . ?
H26A C26 H26B 108.4 . . ?
O4 C27 C28 106.9(6) . . ?
O4 C27 H27A 110.3 . . ?
C28 C27 H27A 110.3 . . ?
O4 C27 H27B 110.3 . . ?
C28 C27 H27B 110.3 . . ?
H27A C27 H27B 108.6 . . ?
O5 C28 C27 111.2(7) . . ?
O5 C28 H28A 109.4 . . ?
C27 C28 H28A 109.4 . . ?
O5 C28 H28B 109.4 . . ?
C27 C28 H28B 109.4 . . ?
H28A C28 H28B 108.0 . . ?
O5 C29 C30 109.6(7) . . ?
O5 C29 H29A 109.8 . . ?
C30 C29 H29A 109.8 . . ?
O5 C29 H29B 109.8 . . ?
C30 C29 H29B 109.8 . . ?
H29A C29 H29B 108.2 . . ?
O6 C30 C29 111.6(7) . . ?
O6 C30 H30A 109.3 . . ?
C29 C30 H30A 109.3 . . ?
O6 C30 H30B 109.3 . . ?
C29 C30 H30B 109.3 . . ?
H30A C30 H30B 108.0 . . ?
O6 C31 C32 108.2(7) . . ?
O6 C31 H31A 110.0 . . ?
C32 C31 H31A 110.0 . . ?
O6 C31 H31B 110.0 . . ?
C32 C31 H31B 110.0 . . ?
H31A C31 H31B 108.4 . . ?
O2 C32 C31 107.7(6) . . ?
O2 C32 H32A 110.2 . . ?
C31 C32 H32A 110.2 . . ?
O2 C32 H32B 110.2 . . ?
C31 C32 H32B 110.2 . . ?
H32A C32 H32B 108.5 . . ?
C22 O1 C19 105.7(6) . . ?
O1 C19 C20 107.4(6) . . ?
O1 C19 H19A 110.2 . . ?
C20 C19 H19A 110.2 . . ?
O1 C19 H19B 110.2 . . ?
C20 C19 H19B 110.2 . . ?
H19A C19 H19B 108.5 . . ?
C21 C20 C19 102.3(9) . . ?
C21 C20 H20A 111.3 . . ?
C19 C20 H20A 111.3 . . ?
C21 C20 H20B 111.3 . . ?
C19 C20 H20B 111.3 . . ?
H20A C20 H20B 109.2 . . ?
C22 C21 C20 108.5(9) . . ?
C22 C21 H21A 110.0 . . ?
C20 C21 H21A 110.0 . . ?
C22 C21 H21B 110.0 . . ?
C20 C21 H21B 110.0 . . ?
H21A C21 H21B 108.4 . . ?
O1 C22 C21 109.6(8) . . ?
O1 C22 H22A 109.8 . . ?
C21 C22 H22A 109.8 . . ?
O1 C22 H22B 109.8 . . ?
C21 C22 H22B 109.8 . . ?
H22A C22 H22B 108.2 . . ?

loop_
_geom_bond_atom_site_label_1
_geom_bond_atom_site_label_2
_geom_bond_distance
_geom_bond_site_symmetry_2
_geom_bond_publ_flag
I1 Mo1 2.7834(5) . ?
I2 Mo1 2.8808(5) . ?
I3 Mo1 2.7910(5) . ?
Mo1 C1 2.159(4) . ?
Mo1 P1 2.5375(12) . ?
Mo1 P2 2.5391(12) . ?
P1 N1 1.687(4) . ?
P1 C7 1.853(6) . ?
P1 C10 1.863(6) . ?
P2 N2 1.686(4) . ?
P2 C13 1.842(6) . ?
P2 C16 1.859(6) . ?
N2 C6 1.411(6) . ?
N2 H2A 0.8800 . ?
C1 C6 1.406(7) . ?
C1 C2 1.414(7) . ?
C6 C5 1.396(7) . ?
N1 C2 1.402(6) . ?
N1 H1A 0.8800 . ?
C5 C4 1.380(8) . ?
C5 H5A 0.9500 . ?
C13 C15 1.501(9) . ?
C13 C14 1.510(8) . ?
C13 H13A 1.0000 . ?
C4 C3 1.391(8) . ?
C4 H4A 0.9500 . ?
C3 C2 1.399(7) . ?
C3 H3A 0.9500 . ?
C16 C17 1.523(8) . ?
C16 C18 1.526(8) . ?
C16 H16A 1.0000 . ?
C7 C8 1.519(8) . ?
C7 C9 1.520(8) . ?
C7 H7A 1.0000 . ?
C9 H9A 0.9800 . ?
C9 H9B 0.9800 . ?
C9 H9C 0.9800 . ?
C11 C10 1.511(8) . ?
C11 H11A 0.9800 . ?
C11 H11B 0.9800 . ?
C11 H11C 0.9800 . ?
C17 H17A 0.9800 . ?
C17 H17B 0.9800 . ?
C17 H17C 0.9800 . ?
O7 C33 1.27(5) . ?
O7 C33' 1.445(19) . ?
O7 C36' 1.447(11) . ?
O7 C36 1.60(4) . ?
O7 Na1 2.303(7) . ?
C33 C34 1.48(3) . ?
C33 H33A 0.9900 . ?
C33 H33B 0.9900 . ?
C34 C35 1.42(3) . ?
C34 H34A 0.9900 . ?
C34 H34B 0.9900 . ?
C35 C36 1.43(3) . ?
C35 H35A 0.9900 . ?
C35 H35B 0.9900 . ?
C36 H36A 0.9900 . ?
C36 H36B 0.9900 . ?
C33' C34' 1.487(17) . ?
C33' H33C 0.9900 . ?
C33' H33D 0.9900 . ?
C34' C35' 1.410(19) . ?
C34' H34C 0.9900 . ?
C34' H34D 0.9900 . ?
C35' C36' 1.455(18) . ?
C35' H35C 0.9900 . ?
C35' H35D 0.9900 . ?
C36' H36C 0.9900 . ?
C36' H36D 0.9900 . ?
C10 C12 1.526(8) . ?
C10 H10A 1.0000 . ?
C12 H12A 0.9800 . ?
C12 H12B 0.9800 . ?
C12 H12C 0.9800 . ?
C15 H15A 0.9800 . ?
C15 H15B 0.9800 . ?
C15 H15C 0.9800 . ?
C18 H18A 0.9800 . ?
C18 H18B 0.9800 . ?
C18 H18C 0.9800 . ?
C14 H14A 0.9800 . ?
C14 H14B 0.9800 . ?
C14 H14C 0.9800 . ?
C8 H8A 0.9800 . ?
C8 H8B 0.9800 . ?
C8 H8C 0.9800 . ?
Na1 O6 2.323(6) . ?
Na1 O3 2.374(6) . ?
Na1 O4 2.387(5) . ?
Na1 O2 2.387(6) . ?
Na1 O5 2.405(6) . ?
O2 C32 1.373(10) . ?
O2 C23 1.418(10) . ?
O3 C24 1.380(11) . ?
O3 C25 1.410(10) . ?
O4 C27 1.415(9) . ?
O4 C26 1.431(8) . ?
O5 C28 1.397(10) . ?
O5 C29 1.408(12) . ?
O6 C31 1.374(11) . ?
O6 C30 1.398(12) . ?
C23 C24 1.521(14) . ?
C23 H23A 0.9900 . ?
C23 H23B 0.9900 . ?
C24 H24A 0.9900 . ?
C24 H24B 0.9900 . ?
C25 C26 1.505(13) . ?
C25 H25A 0.9900 . ?
C25 H25B 0.9900 . ?
C26 H26A 0.9900 . ?
C26 H26B 0.9900 . ?
C27 C28 1.512(13) . ?
C27 H27A 0.9900 . ?
C27 H27B 0.9900 . ?
C28 H28A 0.9900 . ?
C28 H28B 0.9900 . ?
C29 C30 1.500(15) . ?
C29 H29A 0.9900 . ?
C29 H29B 0.9900 . ?
C30 H30A 0.9900 . ?
C30 H30B 0.9900 . ?
C31 C32 1.557(15) . ?
C31 H31A 0.9900 . ?
C31 H31B 0.9900 . ?
C32 H32A 0.9900 . ?
C32 H32B 0.9900 . ?
O1 C22 1.416(11) . ?
O1 C19 1.428(8) . ?
C19 C20 1.515(12) . ?
C19 H19A 0.9900 . ?
C19 H19B 0.9900 . ?
C20 C21 1.475(14) . ?
C20 H20A 0.9900 . ?
C20 H20B 0.9900 . ?
C21 C22 1.425(16) . ?
C21 H21A 0.9900 . ?
C21 H21B 0.9900 . ?
C22 H22A 0.9900 . ?
C22 H22B 0.9900 . ?

loop_
_geom_torsion_atom_site_label_1
_geom_torsion_atom_site_label_2
_geom_torsion_atom_site_label_3
_geom_torsion_atom_site_label_4
_geom_torsion
_geom_torsion_site_symmetry_1
_geom_torsion_site_symmetry_2
_geom_torsion_site_symmetry_3
_geom_torsion_site_symmetry_4
_geom_torsion_publ_flag
C13 P2 N2 C6 -130.9(4) . . . . ?
C16 P2 N2 C6 114.4(4) . . . . ?
Mo1 P2 N2 C6 -7.6(4) . . . . ?
C2 C1 C6 C5 0.8(7) . . . . ?
Mo1 C1 C6 C5 -177.6(3) . . . . ?
C2 C1 C6 N2 180.0(4) . . . . ?
Mo1 C1 C6 N2 1.6(6) . . . . ?
P2 N2 C6 C5 -175.6(3) . . . . ?
P2 N2 C6 C1 5.1(6) . . . . ?
C7 P1 N1 C2 117.8(4) . . . . ?
C10 P1 N1 C2 -125.8(4) . . . . ?
Mo1 P1 N1 C2 -3.7(4) . . . . ?
C1 C6 C5 C4 -2.9(7) . . . . ?
N2 C6 C5 C4 177.9(4) . . . . ?
N2 P2 C13 C15 -51.0(6) . . . . ?
C16 P2 C13 C15 60.0(6) . . . . ?
Mo1 P2 C13 C15 -161.0(5) . . . . ?
N2 P2 C13 C14 175.1(5) . . . . ?
C16 P2 C13 C14 -73.9(6) . . . . ?
Mo1 P2 C13 C14 65.1(6) . . . . ?
C6 C5 C4 C3 2.0(8) . . . . ?
C5 C4 C3 C2 0.9(8) . . . . ?
N2 P2 C16 C17 -178.7(4) . . . . ?
C13 P2 C16 C17 71.5(5) . . . . ?
Mo1 P2 C16 C17 -68.3(5) . . . . ?
N2 P2 C16 C18 51.0(5) . . . . ?
C13 P2 C16 C18 -58.8(5) . . . . ?
Mo1 P2 C16 C18 161.3(4) . . . . ?
C4 C3 C2 N1 176.4(5) . . . . ?
C4 C3 C2 C1 -3.1(7) . . . . ?
P1 N1 C2 C3 -177.3(4) . . . . ?
P1 N1 C2 C1 2.3(6) . . . . ?
C6 C1 C2 C3 2.2(7) . . . . ?
Mo1 C1 C2 C3 -179.3(4) . . . . ?
C6 C1 C2 N1 -177.3(4) . . . . ?
Mo1 C1 C2 N1 1.1(6) . . . . ?
N1 P1 C7 C8 54.9(5) . . . . ?
C10 P1 C7 C8 -55.9(6) . . . . ?
Mo1 P1 C7 C8 165.6(4) . . . . ?
N1 P1 C7 C9 -175.4(4) . . . . ?
C10 P1 C7 C9 73.8(5) . . . . ?
Mo1 P1 C7 C9 -64.7(5) . . . . ?
C36 O7 C33 C34 -17(8) . . . . ?
Na1 O7 C33 C34 -144(4) . . . . ?
O7 C33 C34 C35 10(9) . . . . ?
C33 C34 C35 C36 3(7) . . . . ?
C34 C35 C36 O7 -12(5) . . . . ?
C33 O7 C36 C35 19(6) . . . . ?
Na1 O7 C36 C35 155(3) . . . . ?
C36' O7 C33' C34' 22(3) . . . . ?
Na1 O7 C33' C34' -149.6(14) . . . . ?
O7 C33' C34' C35' -27(3) . . . . ?
C33' C34' C35' C36' 22(3) . . . . ?
C33' O7 C36' C35' -9(2) . . . . ?
Na1 O7 C36' C35' 163.7(10) . . . . ?
C34' C35' C36' O7 -9(2) . . . . ?
N1 P1 C10 C11 -53.2(5) . . . . ?
C7 P1 C10 C11 59.0(5) . . . . ?
Mo1 P1 C10 C11 -163.0(4) . . . . ?
N1 P1 C10 C12 175.3(4) . . . . ?
C7 P1 C10 C12 -72.5(5) . . . . ?
Mo1 P1 C10 C12 65.4(5) . . . . ?
C32 O2 C23 C24 174.4(8) . . . . ?
Na1 O2 C23 C24 51.6(8) . . . . ?
C25 O3 C24 C23 165.6(7) . . . . ?
Na1 O3 C24 C23 29.1(8) . . . . ?
O2 C23 C24 O3 -54.6(10) . . . . ?
C24 O3 C25 C26 -158.5(7) . . . . ?
Na1 O3 C25 C26 -22.3(8) . . . . ?
C27 O4 C26 C25 -176.3(6) . . . . ?
Na1 O4 C26 C25 -55.7(6) . . . . ?
O3 C25 C26 O4 52.5(9) . . . . ?
C26 O4 C27 C28 175.8(6) . . . . ?
Na1 O4 C27 C28 55.7(7) . . . . ?
C29 O5 C28 C27 158.7(7) . . . . ?
Na1 O5 C28 C27 28.5(9) . . . . ?
O4 C27 C28 O5 -56.7(9) . . . . ?
C28 O5 C29 C30 -177.9(7) . . . . ?
Na1 O5 C29 C30 -46.1(8) . . . . ?
C31 O6 C30 C29 112.2(9) . . . . ?
Na1 O6 C30 C29 -29.7(10) . . . . ?
O5 C29 C30 O6 50.9(11) . . . . ?
C30 O6 C31 C32 -175.2(7) . . . . ?
Na1 O6 C31 C32 -33.4(9) . . . . ?
C23 O2 C32 C31 -173.5(7) . . . . ?
Na1 O2 C32 C31 -51.1(8) . . . . ?
O6 C31 C32 O2 56.6(9) . . . . ?
C22 O1 C19 C20 -26.1(9) . . . . ?
O1 C19 C20 C21 21.9(10) . . . . ?
C19 C20 C21 C22 -9.6(13) . . . . ?
C19 O1 C22 C21 20.1(12) . . . . ?
C20 C21 C22 O1 -6.0(15) . . . . ?
